data_4347313
loop_
_publ_author_name
'Zhu, Mei'
'Li, Cun'
'Wang, Xiufeng'
'Li, Licun'
'Sutter, Jean-Pascal'

_publ_section_title
;
 Thermal Magnetic Hysteresis in a Copper-Gadolinium-Radical Chain
 Compound.
;
_journal_issue 6
_journal_name_full 'Inorganic chemistry'
_journal_page_first 2676
_journal_page_last 2678
_journal_paper_doi 10.1021/acs.inorgchem.6b00004
_journal_volume 55
_journal_year 2016
_chemical_formula_moiety 'C47 H35 Cu Dy F30 N8 O14'
_chemical_formula_sum 'C47 H35 Cu Dy F30 N8 O14'
_chemical_formula_weight 1731.88
_space_group_IT_number 13
_space_group_name_Hall '-P 2yc'
_space_group_name_H-M_alt 'P 1 2/c 1'
_symmetry_cell_setting monoclinic
_symmetry_space_group_name_Hall '-P 2yc'
_symmetry_space_group_name_H-M 'P 1 2/c 1'
_atom_sites_solution_hydrogens geom
_atom_sites_solution_primary direct
_atom_sites_solution_secondary difmap
_audit_creation_method SHELXL-97
_cell_angle_alpha 90.00
_cell_angle_beta 108.21(3)
_cell_angle_gamma 90.00
_cell_formula_units_Z 2
_cell_length_a 14.588(3)
_cell_length_b 11.141(2)
_cell_length_c 20.125(4)
_cell_measurement_reflns_used 11536
_cell_measurement_temperature 113(2)
_cell_measurement_theta_max 27.9
_cell_measurement_theta_min 1.6
_cell_volume 3107.0(12)
_computing_cell_refinement 'CrystalClear (Rigaku/MSC Inc., 2005)'
_computing_data_collection 'CrystalClear (Rigaku/MSC Inc., 2005)'
_computing_data_reduction 'CrystalClear (Rigaku/MSC Inc., 2005)'
_computing_molecular_graphics 'Bruker SHELXTL'
_computing_publication_material 'Bruker SHELXTL'
_computing_structure_refinement 'SHELXL-97 (Sheldrick, 1997)'
_computing_structure_solution 'SHELXS-97 (Sheldrick, 1990)'
_diffrn_ambient_temperature 113(2)
_diffrn_measured_fraction_theta_full 0.980
_diffrn_measured_fraction_theta_max 0.980
_diffrn_measurement_device_type 'CCD area detector'
_diffrn_measurement_method 'profile data from \w-scans'
_diffrn_radiation_monochromator graphite
_diffrn_radiation_source 'fine-focus sealed tube'
_diffrn_radiation_type MoK\a
_diffrn_radiation_wavelength 0.71073
_diffrn_reflns_av_R_equivalents 0.0423
_diffrn_reflns_av_sigmaI/netI 0.0362
_diffrn_reflns_limit_h_max 17
_diffrn_reflns_limit_h_min -17
_diffrn_reflns_limit_k_max 13
_diffrn_reflns_limit_k_min -13
_diffrn_reflns_limit_l_max 23
_diffrn_reflns_limit_l_min -23
_diffrn_reflns_number 24378
_diffrn_reflns_theta_full 25.01
_diffrn_reflns_theta_max 25.01
_diffrn_reflns_theta_min 1.47
_exptl_absorpt_coefficient_mu 1.693
_exptl_absorpt_correction_T_max 0.816
_exptl_absorpt_correction_T_min 0.752
_exptl_absorpt_correction_type multi-scan
_exptl_absorpt_process_details CrystalClear
_exptl_crystal_colour purple
_exptl_crystal_density_diffrn 1.851
_exptl_crystal_density_method 'not measured'
_exptl_crystal_description Prism
_exptl_crystal_F_000 1700
_exptl_crystal_size_max 0.18
_exptl_crystal_size_mid 0.14
_exptl_crystal_size_min 0.12
_refine_diff_density_max 3.402
_refine_diff_density_min -1.860
_refine_diff_density_rms 0.196
_refine_ls_extinction_method none
_refine_ls_goodness_of_fit_ref 1.068
_refine_ls_hydrogen_treatment constr
_refine_ls_matrix_type full
_refine_ls_number_parameters 461
_refine_ls_number_reflns 5376
_refine_ls_number_restraints 66
_refine_ls_restrained_S_all 1.130
_refine_ls_R_factor_all 0.0892
_refine_ls_R_factor_gt 0.0815
_refine_ls_shift/su_max 0.032
_refine_ls_shift/su_mean 0.001
_refine_ls_structure_factor_coef Fsqd
_refine_ls_weighting_details 'calc w=1/[\s^2^(Fo^2^)+(0.1000P)^2^+36.0000P] where P=(Fo^2^+2Fc^2^)/3'
_refine_ls_weighting_scheme calc
_refine_ls_wR_factor_gt 0.2022
_refine_ls_wR_factor_ref 0.2106
_reflns_number_gt 4757
_reflns_number_total 5487
_reflns_threshold_expression >2sigma(I)
_cod_data_source_file ic6b00004_si_005.cif
_cod_data_source_block Dy113K
_cod_depositor_comments
;
The following automatic conversions were performed:

data item '_exptl_absorpt_correction_type' value 'Multi-scan' was
changed to 'multi-scan' in accordance with the
/home/saulius/struct/COD-crude-data/automatic-downloads/DataCite-retrospective/ACS/depositions/lib/dictionaries/cif_core.dic
dictionary named 'cif_core.dic' version 2.4.2 last updated on
2011-04-26.

Automatic conversion script
Id: cif_fix_values 6909 2019-04-08 15:41:33Z antanas 
;
_cod_original_sg_symbol_H-M P2/c
_cod_database_code 4347313

loop_
_symmetry_equiv_pos_as_xyz
'x, y, z'
'-x, y, -z+1/2'
'-x, -y, -z'
'x, -y, z-1/2'

loop_
_atom_site_label
_atom_site_type_symbol
_atom_site_fract_x
_atom_site_fract_y
_atom_site_fract_z
_atom_site_U_iso_or_equiv
_atom_site_adp_type
_atom_site_occupancy
_atom_site_symmetry_multiplicity
_atom_site_calc_flag
_atom_site_refinement_flags
Dy1 Dy 0.5000 0.40805(5) 0.2500 0.0290(2) Uani 1 2 d S
Cu1 Cu 0.0000 0.09564(13) 0.2500 0.0354(4) Uani 1 2 d SU
F4 F 0.6890(12) -0.0175(14) 0.2959(7) 0.168(5) Uani 1 1 d U
F5 F 0.7555(6) 0.1000(8) 0.3741(5) 0.090(3) Uani 1 1 d U
F6 F 0.6301(12) 0.0148(18) 0.3663(9) 0.188(5) Uani 1 1 d U
F7 F 0.6333(9) 0.7129(8) 0.1320(7) 0.137(5) Uani 1 1 d .
F8 F 0.4921(9) 0.7736(14) 0.0945(5) 0.163(7) Uani 1 1 d .
F9 F 0.5917(9) 0.8685(8) 0.1690(5) 0.104(3) Uani 1 1 d .
F10 F 0.2169(8) -0.2318(10) 0.2088(10) 0.163(7) Uani 1 1 d .
F11 F 0.1231(13) -0.2897(10) 0.2602(6) 0.164(7) Uani 1 1 d .
F12 F 0.0939(8) -0.3173(8) 0.1551(5) 0.111(4) Uani 1 1 d .
F13 F -0.0967(4) -0.0507(5) -0.0107(3) 0.0435(13) Uani 1 1 d .
F14 F -0.2044(4) 0.0154(7) 0.0326(4) 0.067(2) Uani 1 1 d .
F15 F -0.1012(5) 0.1379(6) 0.0122(3) 0.0526(16) Uani 1 1 d .
O1 O 0.5567(4) 0.3252(6) 0.1636(3) 0.0370(14) Uani 1 1 d D
O2 O 0.6010(5) 0.2469(6) 0.3015(3) 0.0370(14) Uani 1 1 d D
O3 O 0.5439(5) 0.5745(6) 0.1959(3) 0.0355(14) Uani 1 1 d .
O4 O 0.3551(4) 0.4884(6) 0.1740(3) 0.0348(14) Uani 1 1 d .
O5 O 0.0621(5) 0.3291(7) 0.0421(4) 0.0490(18) Uani 1 1 d .
O6 O 0.0925(8) -0.0493(7) 0.2439(4) 0.071(3) Uani 1 1 d DU
O7 O -0.0499(5) 0.0950(5) 0.1487(3) 0.0408(16) Uani 1 1 d D
N1 N 0.2831(5) 0.4531(7) 0.1205(4) 0.0305(16) Uani 1 1 d .
N2 N 0.1444(5) 0.3794(8) 0.0580(4) 0.0371(18) Uani 1 1 d .
N3 N 0.2006(6) 0.3998(7) 0.3089(4) 0.0383(18) Uani 1 1 d .
N4 N 0.1031(5) 0.2380(7) 0.2477(4) 0.0298(15) Uani 1 1 d .
C1 C 0.6743(7) 0.0611(9) 0.3333(6) 0.044(2) Uani 1 1 d D
C2 C 0.6297(9) 0.1620(12) 0.2781(7) 0.067(3) Uani 1 1 d D
C3 C 0.6288(10) 0.1428(13) 0.2073(7) 0.070(3) Uani 1 1 d DU
H3 H 0.6550 0.0728 0.1957 0.084 Uiso 1 1 calc R
C4 C 0.5875(8) 0.2308(11) 0.1542(7) 0.070(4) Uani 1 1 d DU
C5 C 0.5965(10) 0.1938(10) 0.0875(7) 0.060(3) Uani 1 1 d DU
C6 C 0.5647(8) 0.7611(9) 0.1490(5) 0.045(2) Uani 1 1 d .
C7 C 0.5348(6) 0.6854(8) 0.2026(5) 0.036(2) Uani 1 1 d .
C8 C 0.5000 0.7484(13) 0.2500 0.035(3) Uani 1 2 d S
H8 H 0.5000 0.8319 0.2500 0.042 Uiso 1 2 calc SR
C9 C 0.2207(7) 0.4293(8) 0.2502(5) 0.035(2) Uani 1 1 d .
H9 H 0.2608 0.4944 0.2508 0.042 Uiso 1 1 calc R
C10 C 0.1829(6) 0.3644(8) 0.1883(4) 0.0308(18) Uani 1 1 d .
C11 C 0.1238(6) 0.2691(8) 0.1894(5) 0.0320(19) Uani 1 1 d .
H11 H 0.0974 0.2248 0.1488 0.038 Uiso 1 1 calc R
C12 C 0.1428(7) 0.3066(8) 0.3042(5) 0.037(2) Uani 1 1 d .
H12 H 0.1281 0.2863 0.3445 0.044 Uiso 1 1 calc R
C13 C 0.2045(6) 0.3988(8) 0.1236(4) 0.0293(18) Uani 1 1 d .
C14 C 0.2484(9) 0.6264(10) 0.0443(6) 0.052(3) Uani 1 1 d .
H14A H 0.1871 0.6357 0.0520 0.078 Uiso 1 1 calc R
H14B H 0.2447 0.6584 -0.0008 0.078 Uiso 1 1 calc R
H14C H 0.2970 0.6688 0.0799 0.078 Uiso 1 1 calc R
C15 C 0.3707(7) 0.4751(10) 0.0342(5) 0.042(2) Uani 1 1 d .
H15A H 0.4183 0.5266 0.0648 0.063 Uiso 1 1 calc R
H15B H 0.3644 0.4942 -0.0135 0.063 Uiso 1 1 calc R
H15C H 0.3904 0.3930 0.0434 0.063 Uiso 1 1 calc R
C16 C 0.2744(7) 0.4935(9) 0.0469(5) 0.037(2) Uani 1 1 d .
C17 C 0.1918(7) 0.4108(9) 0.0034(5) 0.040(2) Uani 1 1 d .
C18 C 0.2254(9) 0.2940(10) -0.0187(6) 0.055(3) Uani 1 1 d .
H18A H 0.2703 0.2561 0.0211 0.082 Uiso 1 1 calc R
H18B H 0.2563 0.3092 -0.0536 0.082 Uiso 1 1 calc R
H18C H 0.1709 0.2421 -0.0378 0.082 Uiso 1 1 calc R
C19 C 0.1174(8) 0.4708(13) -0.0580(6) 0.061(3) Uani 1 1 d .
H19A H 0.0690 0.4133 -0.0814 0.092 Uiso 1 1 calc R
H19B H 0.1485 0.5010 -0.0901 0.092 Uiso 1 1 calc R
H19C H 0.0876 0.5359 -0.0412 0.092 Uiso 1 1 calc R
C20 C -0.1097(7) 0.0278(9) 0.0372(4) 0.041(2) Uani 1 1 d D
C21 C -0.0466(5) 0.0098(7) 0.1080(4) 0.036(2) Uani 1 1 d D
C22 C 0.0087(7) -0.0948(8) 0.1255(5) 0.037(2) Uani 1 1 d D
H22 H 0.0020 -0.1526 0.0910 0.044 Uiso 1 1 calc R
C23 C 0.0728(9) -0.1174(9) 0.1915(5) 0.049(3) Uani 1 1 d D
C24 C 0.1272(9) -0.2373(11) 0.2049(6) 0.056(3) Uani 1 1 d D
F3 F 0.4986(12) 0.1646(17) 0.0460(8) 0.173(6) Uani 1 1 d U
F2 F 0.6188(12) 0.1002(12) 0.0680(8) 0.157(5) Uani 1 1 d U
F1 F 0.6199(10) 0.2811(9) 0.0550(5) 0.122(4) Uani 1 1 d U

loop_
_atom_site_aniso_label
_atom_site_aniso_U_11
_atom_site_aniso_U_22
_atom_site_aniso_U_33
_atom_site_aniso_U_23
_atom_site_aniso_U_13
_atom_site_aniso_U_12
Dy1 0.0303(4) 0.0322(4) 0.0267(3) 0.000 0.0121(3) 0.000
Cu1 0.0615(11) 0.0292(8) 0.0187(7) 0.000 0.0172(7) 0.000
F4 0.210(11) 0.162(10) 0.121(8) -0.066(8) 0.034(8) 0.016(9)
F5 0.066(5) 0.098(6) 0.080(5) 0.034(4) -0.015(4) -0.021(4)
F6 0.169(10) 0.233(12) 0.169(11) 0.039(10) 0.061(9) -0.081(10)
F7 0.206(12) 0.078(6) 0.208(12) 0.054(7) 0.183(11) 0.043(7)
F8 0.137(9) 0.245(15) 0.067(6) 0.082(8) -0.024(6) -0.107(10)
F9 0.186(10) 0.059(5) 0.089(6) -0.003(4) 0.074(7) -0.044(6)
F10 0.076(7) 0.095(8) 0.286(19) 0.035(10) 0.010(9) -0.005(6)
F11 0.328(19) 0.088(7) 0.118(9) 0.056(7) 0.132(11) 0.094(10)
F12 0.120(8) 0.075(6) 0.098(7) -0.024(5) -0.024(6) 0.047(5)
F13 0.048(3) 0.052(3) 0.029(3) -0.011(2) 0.010(2) 0.006(3)
F14 0.038(3) 0.101(6) 0.063(4) -0.025(4) 0.015(3) 0.006(3)
F15 0.076(4) 0.048(3) 0.027(3) 0.003(3) 0.007(3) 0.019(3)
O1 0.041(4) 0.040(4) 0.035(3) -0.005(3) 0.020(3) 0.002(3)
O2 0.041(4) 0.035(3) 0.036(3) 0.001(3) 0.014(3) 0.006(3)
O3 0.039(4) 0.040(4) 0.032(3) 0.004(3) 0.017(3) -0.002(3)
O4 0.029(3) 0.040(3) 0.033(3) 0.003(3) 0.007(3) -0.002(3)
O5 0.036(4) 0.074(5) 0.037(4) 0.007(4) 0.011(3) -0.014(4)
O6 0.135(8) 0.033(4) 0.028(4) 0.000(3) 0.001(4) -0.007(4)
O7 0.069(5) 0.033(3) 0.025(3) 0.000(3) 0.021(3) 0.000(3)
N1 0.030(4) 0.034(4) 0.030(4) 0.006(3) 0.013(3) 0.004(3)
N2 0.032(4) 0.052(5) 0.028(4) 0.009(4) 0.011(3) -0.001(4)
N3 0.047(5) 0.039(4) 0.033(4) -0.005(3) 0.018(4) -0.005(4)
N4 0.032(4) 0.035(4) 0.023(3) 0.001(3) 0.010(3) 0.003(3)
C1 0.040(6) 0.039(5) 0.047(6) -0.007(5) 0.006(5) -0.001(4)
C2 0.070(8) 0.059(8) 0.065(8) -0.001(7) 0.010(7) -0.004(7)
C3 0.083(7) 0.063(6) 0.061(7) -0.004(6) 0.019(6) 0.001(6)
C4 0.098(8) 0.061(6) 0.071(7) 0.007(6) 0.054(6) 0.019(6)
C5 0.092(7) 0.045(5) 0.055(6) -0.021(5) 0.041(5) -0.022(5)
C6 0.054(6) 0.043(6) 0.039(5) 0.003(4) 0.016(5) -0.011(5)
C7 0.031(5) 0.036(5) 0.037(5) 0.005(4) 0.007(4) -0.007(4)
C8 0.027(6) 0.046(7) 0.030(6) 0.000 0.005(5) 0.000
C9 0.035(5) 0.038(5) 0.037(5) -0.003(4) 0.020(4) 0.000(4)
C10 0.037(5) 0.032(4) 0.027(4) 0.007(4) 0.016(4) 0.008(4)
C11 0.033(5) 0.039(5) 0.027(4) 0.004(4) 0.013(4) 0.006(4)
C12 0.046(5) 0.036(5) 0.034(5) -0.005(4) 0.022(4) -0.011(4)
C13 0.029(4) 0.034(4) 0.027(4) 0.006(3) 0.011(4) 0.007(3)
C14 0.067(7) 0.045(6) 0.053(7) 0.023(5) 0.032(6) 0.014(5)
C15 0.036(5) 0.057(6) 0.040(5) 0.008(5) 0.020(4) 0.000(5)
C16 0.040(5) 0.040(5) 0.033(5) 0.013(4) 0.017(4) 0.006(4)
C17 0.036(5) 0.061(6) 0.030(5) 0.015(4) 0.017(4) 0.000(4)
C18 0.072(8) 0.057(7) 0.047(6) -0.010(5) 0.036(6) -0.014(6)
C19 0.046(6) 0.098(10) 0.037(6) 0.026(6) 0.009(5) -0.006(6)
C20 0.045(6) 0.047(6) 0.034(5) -0.007(4) 0.015(4) 0.005(5)
C21 0.045(5) 0.040(5) 0.029(4) -0.011(4) 0.018(4) -0.008(4)
C22 0.046(5) 0.038(5) 0.027(4) -0.006(4) 0.012(4) -0.001(4)
C23 0.070(7) 0.042(6) 0.030(5) 0.003(4) 0.010(5) -0.012(5)
C24 0.056(7) 0.057(7) 0.041(6) 0.010(5) -0.006(5) -0.001(6)
F3 0.177(9) 0.196(10) 0.141(8) -0.025(8) 0.042(7) -0.037(8)
F2 0.209(10) 0.145(8) 0.147(8) 0.001(6) 0.099(7) 0.077(7)
F1 0.202(8) 0.107(6) 0.089(6) -0.017(5) 0.093(6) -0.064(6)

loop_
_atom_type_symbol
_atom_type_description
_atom_type_scat_dispersion_real
_atom_type_scat_dispersion_imag
_atom_type_scat_source
C C 0.0033 0.0016 'International Tables Vol C Tables 4.2.6.8 and 6.1.1.4'
H H 0.0000 0.0000 'International Tables Vol C Tables 4.2.6.8 and 6.1.1.4'
Cu Cu 0.3201 1.2651 'International Tables Vol C Tables 4.2.6.8 and 6.1.1.4'
F F 0.0171 0.0103 'International Tables Vol C Tables 4.2.6.8 and 6.1.1.4'
Dy Dy -0.1653 3.9035 'International Tables Vol C Tables 4.2.6.8 and 6.1.1.4'
N N 0.0061 0.0033 'International Tables Vol C Tables 4.2.6.8 and 6.1.1.4'
O O 0.0106 0.0060 'International Tables Vol C Tables 4.2.6.8 and 6.1.1.4'

loop_
_geom_angle_atom_site_label_1
_geom_angle_atom_site_label_2
_geom_angle_atom_site_label_3
_geom_angle
_geom_angle_site_symmetry_1
_geom_angle_site_symmetry_3
O1 Dy1 O1 133.5(3) 2_655 .
O1 Dy1 O3 75.8(2) 2_655 2_655
O1 Dy1 O3 150.7(2) . 2_655
O1 Dy1 O3 150.7(2) 2_655 .
O1 Dy1 O3 75.8(2) . .
O3 Dy1 O3 75.1(3) 2_655 .
O1 Dy1 O2 73.0(2) 2_655 2_655
O1 Dy1 O2 71.9(2) . 2_655
O3 Dy1 O2 125.9(2) 2_655 2_655
O3 Dy1 O2 128.8(2) . 2_655
O1 Dy1 O2 71.9(2) 2_655 .
O1 Dy1 O2 73.0(2) . .
O3 Dy1 O2 128.8(2) 2_655 .
O3 Dy1 O2 125.9(2) . .
O2 Dy1 O2 80.2(3) 2_655 .
O1 Dy1 O4 97.0(2) 2_655 2_655
O1 Dy1 O4 100.3(2) . 2_655
O3 Dy1 O4 73.6(2) 2_655 2_655
O3 Dy1 O4 71.4(2) . 2_655
O2 Dy1 O4 152.4(2) 2_655 2_655
O2 Dy1 O4 72.1(2) . 2_655
O1 Dy1 O4 100.3(2) 2_655 .
O1 Dy1 O4 97.0(2) . .
O3 Dy1 O4 71.4(2) 2_655 .
O3 Dy1 O4 73.6(2) . .
O2 Dy1 O4 72.1(2) 2_655 .
O2 Dy1 O4 152.4(2) . .
O4 Dy1 O4 135.5(3) 2_655 .
O7 Cu1 O7 179.6(3) 2 .
O7 Cu1 O6 88.4(3) 2 2
O7 Cu1 O6 91.3(3) . 2
O7 Cu1 O6 91.3(3) 2 .
O7 Cu1 O6 88.4(3) . .
O6 Cu1 O6 81.5(5) 2 .
O7 Cu1 N4 89.4(3) 2 .
O7 Cu1 N4 90.8(3) . .
O6 Cu1 N4 176.3(3) 2 .
O6 Cu1 N4 95.5(3) . .
O7 Cu1 N4 90.8(3) 2 2
O7 Cu1 N4 89.4(3) . 2
O6 Cu1 N4 95.5(3) 2 2
O6 Cu1 N4 176.3(3) . 2
N4 Cu1 N4 87.5(4) . 2
C4 O1 Dy1 135.4(8) . .
C2 O2 Dy1 133.1(8) . .
C7 O3 Dy1 132.6(6) . .
N1 O4 Dy1 138.1(5) . .
C23 O6 Cu1 121.5(8) . .
C21 O7 Cu1 127.3(6) . .
O4 N1 C13 125.9(7) . .
O4 N1 C16 121.1(7) . .
C13 N1 C16 112.0(7) . .
O5 N2 C13 126.0(7) . .
O5 N2 C17 121.9(7) . .
C13 N2 C17 111.6(7) . .
C12 N3 C9 116.0(8) . .
C12 N4 C11 115.9(8) . .
C12 N4 Cu1 120.7(6) . .
C11 N4 Cu1 123.1(6) . .
F6 C1 F4 105.5(15) . .
F6 C1 F5 110.1(13) . .
F4 C1 F5 109.4(12) . .
F6 C1 C2 122.2(13) . .
F4 C1 C2 101.1(12) . .
F5 C1 C2 107.7(9) . .
O2 C2 C3 128.0(13) . .
O2 C2 C1 114.1(12) . .
C3 C2 C1 117.9(12) . .
C2 C3 C4 120.5(13) . .
C2 C3 H3 119.7 . .
C4 C3 H3 119.7 . .
O1 C4 C3 125.4(12) . .
O1 C4 C5 123.4(12) . .
C3 C4 C5 110.9(12) . .
F2 C5 F1 110.7(12) . .
F2 C5 C4 131.6(14) . .
F1 C5 C4 112.0(10) . .
F2 C5 F3 86.3(13) . .
F1 C5 F3 104.5(13) . .
C4 C5 F3 103.8(10) . .
F8 C6 F7 109.0(13) . .
F8 C6 F9 105.0(12) . .
F7 C6 F9 106.6(11) . .
F8 C6 C7 108.9(9) . .
F7 C6 C7 112.1(9) . .
F9 C6 C7 114.8(9) . .
O3 C7 C8 129.8(9) . .
O3 C7 C6 113.7(9) . .
C8 C7 C6 116.5(9) . .
C7 C8 C7 119.8(12) 2_655 .
C7 C8 H8 120.1 2_655 .
C7 C8 H8 120.1 . .
N3 C9 C10 121.6(8) . .
N3 C9 H9 119.2 . .
C10 C9 H9 119.2 . .
C11 C10 C9 117.5(8) . .
C11 C10 C13 121.4(8) . .
C9 C10 C13 121.1(8) . .
N4 C11 C10 121.8(8) . .
N4 C11 H11 119.1 . .
C10 C11 H11 119.1 . .
N3 C12 N4 127.2(8) . .
N3 C12 H12 116.4 . .
N4 C12 H12 116.4 . .
N1 C13 N2 109.6(7) . .
N1 C13 C10 126.0(8) . .
N2 C13 C10 124.4(8) . .
C16 C14 H14A 109.5 . .
C16 C14 H14B 109.5 . .
H14A C14 H14B 109.5 . .
C16 C14 H14C 109.5 . .
H14A C14 H14C 109.5 . .
H14B C14 H14C 109.5 . .
C16 C15 H15A 109.5 . .
C16 C15 H15B 109.5 . .
H15A C15 H15B 109.5 . .
C16 C15 H15C 109.5 . .
H15A C15 H15C 109.5 . .
H15B C15 H15C 109.5 . .
N1 C16 C15 109.0(7) . .
N1 C16 C14 105.5(8) . .
C15 C16 C14 111.0(8) . .
N1 C16 C17 100.9(7) . .
C15 C16 C17 114.9(8) . .
C14 C16 C17 114.6(9) . .
C18 C17 N2 106.3(8) . .
C18 C17 C19 110.8(10) . .
N2 C17 C19 108.6(8) . .
C18 C17 C16 114.4(8) . .
N2 C17 C16 100.2(7) . .
C19 C17 C16 115.4(9) . .
C17 C18 H18A 109.5 . .
C17 C18 H18B 109.5 . .
H18A C18 H18B 109.5 . .
C17 C18 H18C 109.5 . .
H18A C18 H18C 109.5 . .
H18B C18 H18C 109.5 . .
C17 C19 H19A 109.5 . .
C17 C19 H19B 109.5 . .
H19A C19 H19B 109.5 . .
C17 C19 H19C 109.5 . .
H19A C19 H19C 109.5 . .
H19B C19 H19C 109.5 . .
F15 C20 F13 105.8(7) . .
F15 C20 F14 106.0(8) . .
F13 C20 F14 104.5(7) . .
F15 C20 C21 112.9(7) . .
F13 C20 C21 115.0(7) . .
F14 C20 C21 111.8(7) . .
O7 C21 C22 126.7(8) . .
O7 C21 C20 113.1(8) . .
C22 C21 C20 120.1(7) . .
C23 C22 C21 123.7(9) . .
C23 C22 H22 118.1 . .
C21 C22 H22 118.1 . .
O6 C23 C22 127.0(11) . .
O6 C23 C24 114.1(10) . .
C22 C23 C24 118.9(9) . .
F11 C24 F10 107.1(13) . .
F11 C24 F12 104.3(12) . .
F10 C24 F12 101.9(13) . .
F11 C24 C23 112.9(12) . .
F10 C24 C23 115.5(11) . .
F12 C24 C23 114.1(9) . .

loop_
_geom_bond_atom_site_label_1
_geom_bond_atom_site_label_2
_geom_bond_distance
_geom_bond_site_symmetry_2
Dy1 O1 2.337(6) 2_655
Dy1 O1 2.337(6) .
Dy1 O3 2.339(6) 2_655
Dy1 O3 2.339(6) .
Dy1 O2 2.348(6) 2_655
Dy1 O2 2.348(6) .
Dy1 O4 2.364(6) 2_655
Dy1 O4 2.364(6) .
Cu1 O7 1.938(6) 2
Cu1 O7 1.938(6) .
Cu1 O6 2.132(10) 2
Cu1 O6 2.132(10) .
Cu1 N4 2.196(7) .
Cu1 N4 2.196(7) 2
F4 C1 1.216(15) .
F5 C1 1.287(12) .
F6 C1 1.180(16) .
F7 C6 1.273(14) .
F8 C6 1.272(14) .
F9 C6 1.284(13) .
F10 C24 1.287(16) .
F11 C24 1.274(15) .
F12 C24 1.316(14) .
F13 C20 1.357(10) .
F14 C20 1.362(11) .
F15 C20 1.346(12) .
O1 C4 1.182(14) .
O2 C2 1.189(15) .
O3 C7 1.254(11) .
O4 N1 1.308(10) .
O5 N2 1.273(10) .
O6 C23 1.257(13) .
O7 C21 1.265(8) .
N1 C13 1.315(11) .
N1 C16 1.514(11) .
N2 C13 1.354(12) .
N2 C17 1.511(11) .
N3 C12 1.322(12) .
N3 C9 1.344(12) .
N4 C12 1.342(12) .
N4 C11 1.344(11) .
C1 C2 1.572(17) .
C2 C3 1.437(19) .
C3 C4 1.437(19) .
C3 H3 0.9300 .
C4 C5 1.449(17) .
C5 F2 1.194(15) .
C5 F1 1.276(14) .
C5 F3 1.449(19) .
C6 C7 1.536(13) .
C7 C8 1.401(12) .
C8 C7 1.401(12) 2_655
C8 H8 0.9300 .
C9 C10 1.395(13) .
C9 H9 0.9300 .
C10 C11 1.373(13) .
C10 C13 1.483(11) .
C11 H11 0.9300 .
C12 H12 0.9300 .
C14 C16 1.525(14) .
C14 H14A 0.9600 .
C14 H14B 0.9600 .
C14 H14C 0.9600 .
C15 C16 1.518(13) .
C15 H15A 0.9600 .
C15 H15B 0.9600 .
C15 H15C 0.9600 .
C16 C17 1.552(14) .
C17 C18 1.507(15) .
C17 C19 1.521(14) .
C18 H18A 0.9600 .
C18 H18B 0.9600 .
C18 H18C 0.9600 .
C19 H19A 0.9600 .
C19 H19B 0.9600 .
C19 H19C 0.9600 .
C20 C21 1.449(9) .
C21 C22 1.399(13) .
C22 C23 1.388(14) .
C22 H22 0.9300 .
C23 C24 1.534(16) .

loop_
_geom_torsion_atom_site_label_1
_geom_torsion_atom_site_label_2
_geom_torsion_atom_site_label_3
_geom_torsion_atom_site_label_4
_geom_torsion
_geom_torsion_site_symmetry_1
_geom_torsion_site_symmetry_4
O1 Dy1 O1 C4 -19.4(8) 2_655 .
O3 Dy1 O1 C4 165.3(8) 2_655 .
O3 Dy1 O1 C4 158.2(9) . .
O2 Dy1 O1 C4 -62.1(8) 2_655 .
O2 Dy1 O1 C4 22.9(9) . .
O4 Dy1 O1 C4 90.5(9) 2_655 .
O4 Dy1 O1 C4 -130.7(8) . .
O1 Dy1 O2 C2 129.7(11) 2_655 .
O1 Dy1 O2 C2 -19.3(10) . .
O3 Dy1 O2 C2 -176.7(10) 2_655 .
O3 Dy1 O2 C2 -76.7(11) . .
O2 Dy1 O2 C2 54.6(10) 2_655 .
O4 Dy1 O2 C2 -126.4(10) 2_655 .
O4 Dy1 O2 C2 52.5(12) . .
O1 Dy1 O3 C7 -9.5(11) 2_655 .
O1 Dy1 O3 C7 174.0(9) . .
O3 Dy1 O3 C7 -2.4(7) 2_655 .
O2 Dy1 O3 C7 121.9(8) 2_655 .
O2 Dy1 O3 C7 -129.8(8) . .
O4 Dy1 O3 C7 -79.8(8) 2_655 .
O4 Dy1 O3 C7 72.2(8) . .
O1 Dy1 O4 N1 -88.4(7) 2_655 .
O1 Dy1 O4 N1 48.2(7) . .
O3 Dy1 O4 N1 -159.5(8) 2_655 .
O3 Dy1 O4 N1 121.1(8) . .
O2 Dy1 O4 N1 -20.2(7) 2_655 .
O2 Dy1 O4 N1 -18.0(10) . .
O4 Dy1 O4 N1 160.5(8) 2_655 .
O7 Cu1 O6 C23 156.3(9) 2 .
O7 Cu1 O6 C23 -23.4(9) . .
O6 Cu1 O6 C23 68.1(9) 2 .
N4 Cu1 O6 C23 -114.1(9) . .
N4 Cu1 O6 C23 31(5) 2 .
O7 Cu1 O7 C21 -19.8(7) 2 .
O6 Cu1 O7 C21 -60.5(7) 2 .
O6 Cu1 O7 C21 21.0(7) . .
N4 Cu1 O7 C21 116.5(7) . .
N4 Cu1 O7 C21 -156.0(7) 2 .
Dy1 O4 N1 C13 87.3(10) . .
Dy1 O4 N1 C16 -104.7(9) . .
O7 Cu1 N4 C12 -20.6(7) 2 .
O7 Cu1 N4 C12 159.7(7) . .
O6 Cu1 N4 C12 -75(5) 2 .
O6 Cu1 N4 C12 -111.8(7) . .
N4 Cu1 N4 C12 70.3(7) 2 .
O7 Cu1 N4 C11 165.4(7) 2 .
O7 Cu1 N4 C11 -14.3(7) . .
O6 Cu1 N4 C11 111(4) 2 .
O6 Cu1 N4 C11 74.2(7) . .
N4 Cu1 N4 C11 -103.7(7) 2 .
Dy1 O2 C2 C3 15(2) . .
Dy1 O2 C2 C1 -165.1(6) . .
F6 C1 C2 O2 57.4(18) . .
F4 C1 C2 O2 173.9(13) . .
F5 C1 C2 O2 -71.4(14) . .
F6 C1 C2 C3 -123.0(16) . .
F4 C1 C2 C3 -6.6(16) . .
F5 C1 C2 C3 108.2(13) . .
O2 C2 C3 C4 -2(2) . .
C1 C2 C3 C4 179.0(10) . .
Dy1 O1 C4 C3 -21.3(14) . .
Dy1 O1 C4 C5 164.7(7) . .
C2 C3 C4 O1 4.0(17) . .
C2 C3 C4 C5 178.7(11) . .
O1 C4 C5 F2 -173.5(17) . .
C3 C4 C5 F2 12(2) . .
O1 C4 C5 F1 36.1(16) . .
C3 C4 C5 F1 -138.7(13) . .
O1 C4 C5 F3 -76.1(13) . .
C3 C4 C5 F3 109.2(13) . .
Dy1 O3 C7 C8 5.1(14) . .
Dy1 O3 C7 C6 -173.2(6) . .
F8 C6 C7 O3 88.1(13) . .
F7 C6 C7 O3 -32.6(14) . .
F9 C6 C7 O3 -154.5(11) . .
F8 C6 C7 C8 -90.5(13) . .
F7 C6 C7 C8 148.8(10) . .
F9 C6 C7 C8 26.9(13) . .
O3 C7 C8 C7 -2.7(8) . 2_655
C6 C7 C8 C7 175.6(9) . 2_655
C12 N3 C9 C10 -0.3(13) . .
N3 C9 C10 C11 0.2(13) . .
N3 C9 C10 C13 179.1(8) . .
C12 N4 C11 C10 0.7(12) . .
Cu1 N4 C11 C10 175.0(6) . .
C9 C10 C11 N4 -0.4(13) . .
C13 C10 C11 N4 -179.3(8) . .
C9 N3 C12 N4 0.6(15) . .
C11 N4 C12 N3 -0.9(14) . .
Cu1 N4 C12 N3 -175.3(8) . .
O4 N1 C13 N2 177.9(8) . .
C16 N1 C13 N2 9.1(10) . .
O4 N1 C13 C10 -1.5(14) . .
C16 N1 C13 C10 -170.3(8) . .
O5 N2 C13 N1 -179.8(9) . .
C17 N2 C13 N1 7.5(10) . .
O5 N2 C13 C10 -0.4(15) . .
C17 N2 C13 C10 -173.1(8) . .
C11 C10 C13 N1 -152.4(9) . .
C9 C10 C13 N1 28.7(13) . .
C11 C10 C13 N2 28.3(13) . .
C9 C10 C13 N2 -150.6(9) . .
O4 N1 C16 C15 48.6(11) . .
C13 N1 C16 C15 -142.0(8) . .
O4 N1 C16 C14 -70.6(10) . .
C13 N1 C16 C14 98.8(9) . .
O4 N1 C16 C17 169.9(7) . .
C13 N1 C16 C17 -20.7(9) . .
O5 N2 C17 C18 -73.2(11) . .
C13 N2 C17 C18 99.8(10) . .
O5 N2 C17 C19 46.0(13) . .
C13 N2 C17 C19 -140.9(9) . .
O5 N2 C17 C16 167.4(8) . .
C13 N2 C17 C16 -19.5(10) . .
N1 C16 C17 C18 -91.2(9) . .
C15 C16 C17 C18 25.8(11) . .
C14 C16 C17 C18 156.1(8) . .
N1 C16 C17 N2 22.0(8) . .
C15 C16 C17 N2 139.0(8) . .
C14 C16 C17 N2 -90.7(9) . .
N1 C16 C17 C19 138.5(8) . .
C15 C16 C17 C19 -104.5(10) . .
C14 C16 C17 C19 25.8(12) . .
Cu1 O7 C21 C22 -12.6(11) . .
Cu1 O7 C21 C20 166.2(6) . .
F15 C20 C21 O7 47.8(8) . .
F13 C20 C21 O7 169.4(8) . .
F14 C20 C21 O7 -71.6(9) . .
F15 C20 C21 C22 -133.2(8) . .
F13 C20 C21 C22 -11.6(10) . .
F14 C20 C21 C22 107.3(9) . .
O7 C21 C22 C23 -3.1(14) . .
C20 C21 C22 C23 178.1(9) . .
Cu1 O6 C23 C22 18.3(17) . .
Cu1 O6 C23 C24 -161.5(8) . .
C21 C22 C23 O6 -1.5(18) . .
C21 C22 C23 C24 178.2(9) . .
O6 C23 C24 F11 48.9(17) . .
C22 C23 C24 F11 -130.9(14) . .
O6 C23 C24 F10 -74.7(17) . .
C22 C23 C24 F10 105.4(15) . .
O6 C23 C24 F12 167.7(12) . .
C22 C23 C24 F12 -12.1(17) . .
